data_4030962
loop_
_publ_author_name
'Damera, Krishna'
'Yu, Bingchen'
'Wang, Binghe'

_publ_section_title
;
 Stereoselective Synthesis of
 1-Methyl-3',4',5',6'-tetrahydrospiro[indoline-3,2'-pyran]-2-one
 Derivatives via Prins Cyclization.
;
_journal_issue 11
_journal_name_full 'The Journal of organic chemistry'
_journal_page_first 5457
_journal_page_last 5463
_journal_paper_doi 10.1021/acs.joc.5b00249
_journal_volume 80
_journal_year 2015
_chemical_formula_moiety 'C19 H17 Br Cl N O3'
_chemical_formula_sum 'C19 H17 Br Cl N O3'
_chemical_formula_weight 422.70
_chemical_name_systematic
;
 ?
;
_space_group_crystal_system triclinic
_space_group_IT_number 2
_space_group_name_Hall '-P 1'
_space_group_name_H-M_alt 'P -1'
_symmetry_space_group_name_Hall '-P 1'
_symmetry_space_group_name_H-M 'P -1'
_atom_sites_solution_hydrogens mixed
_atom_sites_solution_primary iterative
_audit_creation_date 2014-11-12
_audit_creation_method
;
Olex2 1.2-beta
(compiled 2014.11.07 svn.r3078 for OlexSys, GUI svn.r4941)
;
_cell_angle_alpha 92.7930(16)
_cell_angle_beta 106.4322(14)
_cell_angle_gamma 93.7434(16)
_cell_formula_units_Z 2
_cell_length_a 7.6245(9)
_cell_length_b 10.3617(12)
_cell_length_c 11.7154(14)
_cell_measurement_reflns_used 8658
_cell_measurement_temperature 110(2)
_cell_measurement_theta_max 30.662
_cell_measurement_theta_min 2.588
_cell_volume 883.67(18)
_computing_cell_refinement 'SAINT v8.34A (Bruker, 2013)'
_computing_data_collection 'APEX2 v2014.1-1 (Bruker, 2014)'
_computing_data_reduction 'SAINT v8.34A (Bruker, 2013)'
_computing_molecular_graphics 'Olex2 (Dolomanov et al., 2009)'
_computing_publication_material 'Olex2 (Dolomanov et al., 2009)'
_computing_structure_refinement 'SHELXL-97 (Sheldrick, 2008)'
_computing_structure_solution 'SHELXS-97 (Sheldrick, 2008)'
_diffrn_ambient_temperature 110(2)
_diffrn_detector_area_resol_mean 512
_diffrn_measured_fraction_theta_full 0.996
_diffrn_measured_fraction_theta_max 0.986
_diffrn_measurement_device_type 'Bruker APEX-II CCD'
_diffrn_measurement_method '\f and \w scans'
_diffrn_radiation_monochromator graphite
_diffrn_radiation_type MoK\a
_diffrn_radiation_wavelength 0.71073
_diffrn_reflns_av_R_equivalents 0.0557
_diffrn_reflns_av_unetI/netI 0.0665
_diffrn_reflns_laue_measured_fraction_full 0.996
_diffrn_reflns_laue_measured_fraction_max 0.986
_diffrn_reflns_limit_h_max 10
_diffrn_reflns_limit_h_min -10
_diffrn_reflns_limit_k_max 14
_diffrn_reflns_limit_k_min -14
_diffrn_reflns_limit_l_max 16
_diffrn_reflns_limit_l_min -15
_diffrn_reflns_number 16127
_diffrn_reflns_point_group_measured_fraction_full 0.996
_diffrn_reflns_point_group_measured_fraction_max 0.986
_diffrn_reflns_theta_full 26.000
_diffrn_reflns_theta_max 30.662
_diffrn_reflns_theta_min 1.974
_diffrn_source 'fine-focus sealed tube'
_diffrn_standards_number 0
_exptl_absorpt_coefficient_mu 2.495
_exptl_absorpt_correction_T_max 0.7461
_exptl_absorpt_correction_T_min 0.5536
_exptl_absorpt_correction_type multi-scan
_exptl_absorpt_process_details
;
SADABS-2014/4 (Bruker,2014/4) was used for absorption correction.
wR2(int) was 0.0870 before and 0.0546 after correction.
The Ratio of minimum to maximum transmission is 0.7420.
The \l/2 correction factor is 0.00150.
;
_exptl_crystal_colour colourless
_exptl_crystal_colour_primary colourless
_exptl_crystal_density_diffrn 1.589
_exptl_crystal_description plate
_exptl_crystal_F_000 428
_exptl_crystal_recrystallization_method 'The material was recrystallised from ethanol by slow evaporation'
_exptl_crystal_size_max 0.338
_exptl_crystal_size_mid 0.322
_exptl_crystal_size_min 0.04
_refine_diff_density_max 1.006
_refine_diff_density_min -0.575
_refine_diff_density_rms 0.113
_refine_ls_extinction_method none
_refine_ls_goodness_of_fit_ref 1.015
_refine_ls_hydrogen_treatment mixed
_refine_ls_matrix_type full
_refine_ls_number_parameters 264
_refine_ls_number_reflns 5371
_refine_ls_number_restraints 10
_refine_ls_restrained_S_all 1.015
_refine_ls_R_factor_all 0.0736
_refine_ls_R_factor_gt 0.0496
_refine_ls_shift/su_max 0.003
_refine_ls_shift/su_mean 0.000
_refine_ls_structure_factor_coef Fsqd
_refine_ls_weighting_details 'w=1/[\s^2^(Fo^2^)+(0.0674P)^2^] where P=(Fo^2^+2Fc^2^)/3'
_refine_ls_weighting_scheme calc
_refine_ls_wR_factor_gt 0.1132
_refine_ls_wR_factor_ref 0.1238
_reflns_Friedel_coverage 0.000
_reflns_number_gt 3994
_reflns_number_total 5371
_reflns_threshold_expression 'I > 2\s(I)'
_cod_data_source_file jo5b00249_si_003.cif
_cod_data_source_block dk-vii-123b
_cod_depositor_comments 'Adding full bibliography for 4030962--4030963.cif.'
_cod_database_code 4030962
_shelxl_version_number 2013-4
_shelx_space_group_comment
;
The symmetry employed for this shelxl refinement is uniquely defined
by the following loop, which should always be used as a source of
symmetry information in preference to the above space-group names.
They are only intended as comments.
;
_olex2_refinement_description
;
1. Fixed Uiso
 At 1.2 times of:
  All C(H) groups
 At 1.5 times of:
  All H(H) groups, All C(H,H,H) groups
2. Restrained distances
 C18-H18
 0.975 with sigma of 0.02
 H2-O2
 0.975 with sigma of 0.02
 C2-H2B \\sim C2-H2A
 with sigma of 0.005
 C18-H18 \\sim C17-H17 \\sim C15-H15 \\sim C14-H14
 with sigma of 0.005
 C4-H4B \\sim C4-H4A
 with sigma of 0.005
3. Uiso/Uaniso restraints and constraints
Uiso(H14) = Uiso(H15) = Uiso(H17) = Uiso(H18)
Uiso(H2B) = Uiso(H2A) = Uiso(H3)
Uiso(H4A) = Uiso(H4B)
4.a Aromatic/amide H refined with riding coordinates:
 C11(H11), C12(H12), C9(H9)
4.b Idealised Me refined as rotating group:
 C19(H19A,H19B,H19C)
;
_olex2_diffrn_ambient_temperature_device 'Oxford Cryosystems'
_olex2_exptl_crystal_mounting_method 'The crystal was mounted on a loop with paratone oil'
_olex2_submission_original_sample_id DK-VII-123B
_olex2_submission_special_instructions 'No special instructions were received'

loop_
_space_group_symop_operation_xyz
'x, y, z'
'-x, -y, -z'

loop_
_atom_site_label
_atom_site_type_symbol
_atom_site_fract_x
_atom_site_fract_y
_atom_site_fract_z
_atom_site_U_iso_or_equiv
_atom_site_adp_type
_atom_site_occupancy
_atom_site_site_symmetry_order
_atom_site_calc_flag
_atom_site_refinement_flags_posn
Br1 Br 1.34831(4) 0.21145(3) 1.03729(3) 0.02708(11) Uani 1 1 d .
Cl1 Cl 0.19002(9) 0.70417(7) 0.83344(7) 0.02650(17) Uani 1 1 d .
O3 O 0.3450(3) 0.17225(18) 0.41867(17) 0.0204(4) Uani 1 1 d .
O1 O 0.4893(2) 0.26915(17) 0.68495(16) 0.0152(4) Uani 1 1 d .
O2 O 0.2311(2) -0.02650(18) 0.53272(17) 0.0191(4) Uani 1 1 d D
N1 N 0.2856(3) 0.3855(2) 0.43088(19) 0.0162(4) Uani 1 1 d .
C6 C 0.3153(3) 0.2679(2) 0.4739(2) 0.0157(5) Uani 1 1 d .
C11 C 0.2103(4) 0.6750(3) 0.6069(3) 0.0220(6) Uani 1 1 d .
H11 H 0.1932 0.7649 0.6043 0.026 Uiso 1 1 calc R
C5 C 0.3089(3) 0.2758(2) 0.6062(2) 0.0134(5) Uani 1 1 d .
C19 C 0.2849(4) 0.4147(3) 0.3105(2) 0.0217(6) Uani 1 1 d .
H19A H 0.3123 0.3377 0.2688 0.033 Uiso 1 1 calc GR
H19B H 0.3782 0.4858 0.3143 0.033 Uiso 1 1 calc GR
H19C H 0.1638 0.4404 0.2672 0.033 Uiso 1 1 calc GR
C8 C 0.2643(3) 0.4144(2) 0.6214(2) 0.0148(5) Uani 1 1 d .
C12 C 0.2299(4) 0.6051(3) 0.5067(3) 0.0202(5) Uani 1 1 d .
H12 H 0.2249 0.6454 0.4349 0.024 Uiso 1 1 calc R
C7 C 0.2565(3) 0.4752(2) 0.5163(2) 0.0155(5) Uani 1 1 d .
C16 C 1.1014(4) 0.1884(3) 0.9393(2) 0.0195(5) Uani 1 1 d .
C17 C 1.0333(4) 0.0685(3) 0.8800(2) 0.0186(5) Uani 1 1 d D
C2 C 0.4284(4) 0.0466(3) 0.7317(3) 0.0173(5) Uani 1 1 d D
C13 C 0.7478(3) 0.1592(2) 0.7834(2) 0.0153(5) Uani 1 1 d .
C1 C 0.5589(3) 0.1424(2) 0.6946(2) 0.0141(5) Uani 1 1 d .
C14 C 0.8182(4) 0.2776(3) 0.8469(3) 0.0198(5) Uani 1 1 d D
C9 C 0.2434(3) 0.4819(2) 0.7194(2) 0.0168(5) Uani 1 1 d .
H9 H 0.2472 0.4412 0.7909 0.020 Uiso 1 1 calc R
C4 C 0.1691(3) 0.1751(2) 0.6299(2) 0.0156(5) Uani 1 1 d D
C18 C 0.8577(4) 0.0544(3) 0.8018(2) 0.0180(5) Uani 1 1 d D
C10 C 0.2160(3) 0.6138(3) 0.7093(3) 0.0200(5) Uani 1 1 d .
C3 C 0.2360(3) 0.0397(2) 0.6435(2) 0.0161(5) Uani 1 1 d .
C15 C 0.9950(4) 0.2928(3) 0.9244(3) 0.0211(6) Uani 1 1 d D
H2A H 0.420(4) 0.069(3) 0.8104(19) 0.010(4) Uiso 1 1 d D
H2B H 0.460(4) -0.041(2) 0.730(3) 0.010(4) Uiso 1 1 d D
H1 H 0.569(4) 0.119(3) 0.615(3) 0.011(7) Uiso 1 1 d .
H15 H 1.039(4) 0.3752(18) 0.966(2) 0.020(4) Uiso 1 1 d D
H18 H 0.808(4) -0.0282(17) 0.761(2) 0.020(4) Uiso 1 1 d D
H17 H 1.113(3) 0.000(2) 0.890(3) 0.020(4) Uiso 1 1 d D
H14 H 0.748(4) 0.351(2) 0.840(3) 0.020(4) Uiso 1 1 d D
H3 H 0.147(4) -0.012(3) 0.671(3) 0.010(4) Uiso 1 1 d .
H4A H 0.145(4) 0.202(3) 0.704(2) 0.011(5) Uiso 1 1 d D
H4B H 0.052(3) 0.175(3) 0.569(2) 0.011(5) Uiso 1 1 d D
H2 H 0.281(4) 0.032(2) 0.490(2) 0.016 Uiso 1 1 d DR

loop_
_atom_site_aniso_label
_atom_site_aniso_U_11
_atom_site_aniso_U_22
_atom_site_aniso_U_33
_atom_site_aniso_U_23
_atom_site_aniso_U_13
_atom_site_aniso_U_12
Br1 0.01836(14) 0.03823(19) 0.02043(17) -0.00198(12) -0.00098(10) 0.00409(11)
Cl1 0.0231(3) 0.0224(3) 0.0316(4) -0.0113(3) 0.0060(3) 0.0028(2)
O3 0.0255(10) 0.0196(9) 0.0173(10) -0.0007(8) 0.0082(8) 0.0032(7)
O1 0.0146(8) 0.0132(8) 0.0170(9) 0.0017(7) 0.0030(7) 0.0014(6)
O2 0.0213(9) 0.0141(9) 0.0211(10) -0.0010(7) 0.0054(8) 0.0010(7)
N1 0.0169(10) 0.0186(11) 0.0132(11) 0.0047(8) 0.0043(8) -0.0005(8)
C6 0.0123(10) 0.0185(12) 0.0153(13) -0.0005(10) 0.0030(9) -0.0010(9)
C11 0.0190(12) 0.0131(12) 0.0306(16) 0.0017(11) 0.0018(11) 0.0011(10)
C5 0.0131(10) 0.0144(11) 0.0132(12) 0.0009(9) 0.0046(9) 0.0019(9)
C19 0.0225(13) 0.0296(15) 0.0125(13) 0.0058(11) 0.0040(10) -0.0014(11)
C8 0.0125(10) 0.0131(11) 0.0188(13) 0.0017(9) 0.0046(9) 0.0005(8)
C12 0.0182(12) 0.0183(13) 0.0224(14) 0.0073(11) 0.0025(10) 0.0005(10)
C7 0.0103(10) 0.0168(12) 0.0182(13) 0.0025(10) 0.0019(9) 0.0002(9)
C16 0.0173(12) 0.0295(15) 0.0110(12) 0.0040(11) 0.0026(9) 0.0012(10)
C17 0.0204(12) 0.0214(13) 0.0155(13) 0.0039(10) 0.0062(10) 0.0065(10)
C2 0.0198(12) 0.0147(12) 0.0179(13) 0.0036(10) 0.0057(10) 0.0028(9)
C13 0.0160(11) 0.0195(13) 0.0114(12) 0.0034(10) 0.0048(9) 0.0021(9)
C1 0.0159(11) 0.0129(11) 0.0134(12) 0.0006(9) 0.0036(9) 0.0029(9)
C14 0.0207(12) 0.0177(13) 0.0195(14) 0.0016(10) 0.0027(11) 0.0042(10)
C9 0.0157(11) 0.0150(12) 0.0196(13) -0.0007(10) 0.0056(10) 0.0000(9)
C4 0.0160(11) 0.0137(12) 0.0185(13) 0.0007(10) 0.0072(10) 0.0010(9)
C18 0.0191(12) 0.0201(13) 0.0153(13) 0.0028(10) 0.0054(10) 0.0023(10)
C10 0.0155(11) 0.0169(12) 0.0256(15) -0.0049(11) 0.0040(10) 0.0007(9)
C3 0.0154(11) 0.0137(12) 0.0190(13) 0.0017(10) 0.0046(10) 0.0004(9)
C15 0.0205(12) 0.0230(14) 0.0177(14) 0.0006(11) 0.0025(10) 0.0009(10)

loop_
_atom_type_symbol
_atom_type_description
_atom_type_scat_dispersion_real
_atom_type_scat_dispersion_imag
_atom_type_scat_source
C C 0.0033 0.0016 'International Tables Vol C Tables 4.2.6.8 and 6.1.1.4'
H H 0.0000 0.0000 'International Tables Vol C Tables 4.2.6.8 and 6.1.1.4'
Br Br -0.2901 2.4595 'International Tables Vol C Tables 4.2.6.8 and 6.1.1.4'
Cl Cl 0.1484 0.1585 'International Tables Vol C Tables 4.2.6.8 and 6.1.1.4'
N N 0.0061 0.0033 'International Tables Vol C Tables 4.2.6.8 and 6.1.1.4'
O O 0.0106 0.0060 'International Tables Vol C Tables 4.2.6.8 and 6.1.1.4'

loop_
_geom_angle_atom_site_label_1
_geom_angle_atom_site_label_2
_geom_angle_atom_site_label_3
_geom_angle
C5 O1 C1 116.44(18)
H2 O2 H2 0(3)
C6 N1 C19 123.6(2)
C6 N1 C7 111.8(2)
C7 N1 C19 124.6(2)
O3 C6 N1 125.5(2)
O3 C6 C5 126.2(2)
N1 C6 C5 108.3(2)
C12 C11 H11 119.9
C10 C11 H11 119.9
C10 C11 C12 120.1(3)
O1 C5 C6 109.85(18)
O1 C5 C8 105.48(19)
O1 C5 C4 112.3(2)
C8 C5 C6 101.2(2)
C8 C5 C4 114.0(2)
C4 C5 C6 113.3(2)
N1 C19 H19A 109.5
N1 C19 H19B 109.5
N1 C19 H19C 109.5
H19A C19 H19B 109.5
H19A C19 H19C 109.5
H19B C19 H19C 109.5
C7 C8 C5 109.1(2)
C9 C8 C5 129.8(2)
C9 C8 C7 120.9(2)
C11 C12 H12 121.3
C7 C12 C11 117.3(3)
C7 C12 H12 121.3
C8 C7 N1 109.5(2)
C12 C7 N1 128.4(2)
C12 C7 C8 122.1(2)
C17 C16 Br1 119.4(2)
C15 C16 Br1 119.4(2)
C15 C16 C17 121.1(2)
C16 C17 H17 118.3(19)
C18 C17 C16 119.4(2)
C18 C17 H17 122.2(19)
C1 C2 C3 110.6(2)
C1 C2 H2A 112.3(16)
C1 C2 H2B 114.0(16)
C3 C2 H2A 109.0(17)
C3 C2 H2B 103.4(17)
H2A C2 H2B 107(2)
C14 C13 C1 121.8(2)
C14 C13 C18 118.5(2)
C18 C13 C1 119.7(2)
O1 C1 C2 110.5(2)
O1 C1 C13 106.81(19)
O1 C1 H1 104.3(17)
C2 C1 H1 112.4(16)
C13 C1 C2 112.6(2)
C13 C1 H1 109.8(16)
C13 C14 H14 121.9(19)
C15 C14 C13 121.0(2)
C15 C14 H14 117.1(19)
C8 C9 H9 121.6
C8 C9 C10 116.9(3)
C10 C9 H9 121.6
C5 C4 H4A 108.5(16)
C5 C4 H4B 110.0(17)
C3 C4 C5 113.6(2)
C3 C4 H4A 106.8(17)
C3 C4 H4B 112.2(17)
H4A C4 H4B 105(2)
C17 C18 C13 120.8(2)
C17 C18 H18 120.3(18)
C13 C18 H18 118.9(19)
C11 C10 Cl1 119.0(2)
C11 C10 C9 122.7(3)
C9 C10 Cl1 118.3(2)
O2 C3 C2 111.2(2)
O2 C3 C4 113.3(2)
O2 C3 H3 103.7(16)
C2 C3 H3 111.7(17)
C4 C3 C2 110.0(2)
C4 C3 H3 106.7(17)
C16 C15 C14 119.3(3)
C16 C15 H15 121.7(19)
C14 C15 H15 119.0(19)

loop_
_geom_bond_atom_site_label_1
_geom_bond_atom_site_label_2
_geom_bond_distance
Br1 C16 1.900(3)
Cl1 C10 1.756(3)
O3 C6 1.225(3)
O1 C5 1.432(3)
O1 C1 1.446(3)
O2 H2 0.936(17)
O2 H2 0.936(17)
N1 C6 1.350(3)
N1 C19 1.456(3)
N1 C7 1.406(3)
C6 C5 1.564(4)
C11 H11 0.9500
C11 C12 1.398(4)
C11 C10 1.375(4)
C5 C8 1.511(3)
C5 C4 1.534(3)
C19 H19A 0.9800
C19 H19B 0.9800
C19 H19C 0.9800
C8 C7 1.398(4)
C8 C9 1.368(4)
C12 H12 0.9500
C12 C7 1.379(4)
C16 C17 1.387(4)
C16 C15 1.382(4)
C17 C18 1.386(4)
C17 H17 0.955(13)
C2 C1 1.524(4)
C2 C3 1.532(4)
C2 H2A 0.96(2)
C2 H2B 0.96(2)
C13 C1 1.513(3)
C13 C14 1.395(4)
C13 C18 1.403(4)
C1 H1 0.98(3)
C14 C15 1.390(4)
C14 H14 0.956(13)
C9 H9 0.9500
C9 C10 1.402(4)
C4 C3 1.523(4)
C4 H4A 0.97(2)
C4 H4B 0.97(2)
C18 H18 0.957(12)
C3 H3 0.98(3)
C15 H15 0.956(13)

loop_
_geom_hbond_atom_site_label_D
_geom_hbond_atom_site_label_H
_geom_hbond_atom_site_label_A
_geom_hbond_distance_DH
_geom_hbond_distance_HA
_geom_hbond_distance_DA
_geom_hbond_angle_DHA
O2 H2 O3 0.936(17) 1.815(19) 2.733(3) 166(3)

loop_
_geom_torsion_atom_site_label_1
_geom_torsion_atom_site_label_2
_geom_torsion_atom_site_label_3
_geom_torsion_atom_site_label_4
_geom_torsion
Br1 C16 C17 C18 -175.3(2)
Br1 C16 C15 C14 176.1(2)
O3 C6 C5 O1 69.8(3)
O3 C6 C5 C8 -179.1(2)
O3 C6 C5 C4 -56.7(3)
O1 C5 C8 C7 111.9(2)
O1 C5 C8 C9 -64.2(3)
O1 C5 C4 C3 -46.5(3)
N1 C6 C5 O1 -109.1(2)
N1 C6 C5 C8 2.0(2)
N1 C6 C5 C4 124.4(2)
C6 N1 C7 C8 -0.9(3)
C6 N1 C7 C12 177.0(2)
C6 C5 C8 C7 -2.5(2)
C6 C5 C8 C9 -178.7(2)
C6 C5 C4 C3 78.7(3)
C11 C12 C7 N1 -177.7(2)
C11 C12 C7 C8 -0.1(4)
C5 O1 C1 C2 -56.1(3)
C5 O1 C1 C13 -178.93(19)
C5 C8 C7 N1 2.3(3)
C5 C8 C7 C12 -175.8(2)
C5 C8 C9 C10 175.1(2)
C5 C4 C3 O2 -76.0(3)
C5 C4 C3 C2 49.2(3)
C19 N1 C6 O3 0.1(4)
C19 N1 C6 C5 179.0(2)
C19 N1 C7 C8 179.3(2)
C19 N1 C7 C12 -2.8(4)
C8 C5 C4 C3 -166.3(2)
C8 C9 C10 Cl1 -179.58(18)
C8 C9 C10 C11 -0.2(4)
C12 C11 C10 Cl1 -179.7(2)
C12 C11 C10 C9 0.9(4)
C7 N1 C6 O3 -179.7(2)
C7 N1 C6 C5 -0.8(3)
C7 C8 C9 C10 -0.6(4)
C16 C17 C18 C13 -0.9(4)
C17 C16 C15 C14 -1.2(4)
C13 C14 C15 C16 -0.7(4)
C1 O1 C5 C6 -76.6(2)
C1 O1 C5 C8 175.1(2)
C1 O1 C5 C4 50.4(3)
C1 C2 C3 O2 72.2(3)
C1 C2 C3 C4 -54.2(3)
C1 C13 C14 C15 -177.2(3)
C1 C13 C18 C17 178.0(2)
C14 C13 C1 O1 5.6(3)
C14 C13 C1 C2 -115.9(3)
C14 C13 C18 C17 -0.9(4)
C9 C8 C7 N1 178.8(2)
C9 C8 C7 C12 0.8(4)
C4 C5 C8 C7 -124.5(2)
C4 C5 C8 C9 59.4(4)
C18 C13 C1 O1 -173.3(2)
C18 C13 C1 C2 65.2(3)
C18 C13 C14 C15 1.7(4)
C10 C11 C12 C7 -0.7(4)
C3 C2 C1 O1 56.9(3)
C3 C2 C1 C13 176.2(2)
C15 C16 C17 C18 2.0(4)
H2 O2 C3 C2 -79.1(19)
H2 O2 C3 C4 45.5(19)
